data_4310070
loop_
_publ_author_name
'James R. Salvador'
'Daniel Bilc'
'Jeffrey R. Gour'
'Subhendra D. Mahanti'
'Mercouri G. Kanatzidis'

_publ_section_title
;
Intermetallic Compounds with Near Zintl Phase Behavior: RE2Zn3Ge6 (RE =
La, Ce, Pr, Nd) Grown from Liquid Indium
;
_journal_name_full 'Inorganic Chemistry'
_journal_page_first 8670
_journal_page_last 8679
_journal_paper_doi 10.1021/ic050941i
_journal_volume 44
_journal_year 2005
_chemical_formula_sum 'Ge6 La2 Zn3'
_chemical_formula_weight 908.48
_chemical_name_common La2Zn3Ge6
_chemical_name_systematic
; 
 ? 
;
_space_group_IT_number 63
_symmetry_cell_setting orthorhombic
_symmetry_space_group_name_Hall '-C 2c 2'
_symmetry_space_group_name_H-M 'C m c m'
_atom_sites_solution_hydrogens geom
_atom_sites_solution_primary direct
_atom_sites_solution_secondary difmap
_audit_creation_method SHELXL-97
_cell_angle_alpha 90.00
_cell_angle_beta 90.00
_cell_angle_gamma 90.00
_cell_formula_units_Z 4
_cell_length_a 5.9691(9)
_cell_length_b 24.987(4)
_cell_length_c 5.9579(9)
_cell_measurement_temperature 293(2)
_cell_volume 888.6(2)
_computing_structure_refinement 'SHELXL-97 (Sheldrick, 1997)'
_computing_structure_solution 'SHELXS-97 (Sheldrick, 1990)'
_diffrn_ambient_temperature 293(2)
_diffrn_measured_fraction_theta_full 0.995
_diffrn_measured_fraction_theta_max 0.995
_diffrn_radiation_monochromator graphite
_diffrn_radiation_source 'fine-focus sealed tube'
_diffrn_radiation_type MoK\a
_diffrn_radiation_wavelength 0.71073
_diffrn_reflns_av_R_equivalents 0.0601
_diffrn_reflns_av_sigmaI/netI 0.0270
_diffrn_reflns_limit_h_max 7
_diffrn_reflns_limit_h_min -7
_diffrn_reflns_limit_k_max 32
_diffrn_reflns_limit_k_min -31
_diffrn_reflns_limit_l_max 7
_diffrn_reflns_limit_l_min -7
_diffrn_reflns_number 4233
_diffrn_reflns_theta_full 27.13
_diffrn_reflns_theta_max 27.13
_diffrn_reflns_theta_min 1.63
_exptl_absorpt_coefficient_mu 37.208
_exptl_absorpt_correction_type empirical
_exptl_absorpt_process_details emperical
_exptl_crystal_colour black
_exptl_crystal_density_diffrn 6.798
_exptl_crystal_density_method 'not measured'
_exptl_crystal_description plate
_exptl_crystal_F_000 1584
_exptl_crystal_size_max 0.2
_exptl_crystal_size_mid 0.1
_exptl_crystal_size_min 0.05
_refine_diff_density_max 1.704
_refine_diff_density_min -1.800
_refine_diff_density_rms 0.361
_refine_ls_extinction_coef 0.00122(11)
_refine_ls_extinction_expression Fc^*^=kFc[1+0.001xFc^2^\l^3^/sin(2\q)]^-1/4^
_refine_ls_extinction_method SHELXL
_refine_ls_goodness_of_fit_ref 1.183
_refine_ls_hydrogen_treatment mixed
_refine_ls_matrix_type full
_refine_ls_number_parameters 36
_refine_ls_number_reflns 591
_refine_ls_number_restraints 0
_refine_ls_restrained_S_all 1.183
_refine_ls_R_factor_all 0.0270
_refine_ls_R_factor_gt 0.0257
_refine_ls_shift/su_max 0.001
_refine_ls_shift/su_mean 0.000
_refine_ls_structure_factor_coef Fsqd
_refine_ls_weighting_details 'calc w=1/[\s^2^(Fo^2^)+(0.0393P)^2^+8.4635P] where P=(Fo^2^+2Fc^2^)/3'
_refine_ls_weighting_scheme calc
_refine_ls_wR_factor_gt 0.0741
_refine_ls_wR_factor_ref 0.0748
_reflns_number_gt 563
_reflns_number_total 591
_reflns_threshold_expression >2sigma(I)
_cod_data_source_file ic050941isi20050610_100724.cif
_cod_data_source_block lazngem
_cod_depositor_comments
;
The following automatic conversions were performed:
'_symmetry_cell_setting' value 'Orthorhombic' changed to 'orthorhombic'
according to '/home/saulius/struct/CIF-dictionaries/cif_core.dic'
dictionary named 'cif_core.dic' version 2.4.1 from 2010-06-29.

Automatic conversion script
Id: cif_fix_enum 1527 2010-12-29 10:47:43Z saulius 
;
_cod_database_code 4310070

loop_
_symmetry_equiv_pos_as_xyz
'x, y, z'
'-x, -y, z+1/2'
'-x, y, -z+1/2'
'x, -y, -z'
'x+1/2, y+1/2, z'
'-x+1/2, -y+1/2, z+1/2'
'-x+1/2, y+1/2, -z+1/2'
'x+1/2, -y+1/2, -z'
'-x, -y, -z'
'x, y, -z-1/2'
'x, -y, z-1/2'
'-x, y, z'
'-x+1/2, -y+1/2, -z'
'x+1/2, y+1/2, -z-1/2'
'x+1/2, -y+1/2, z-1/2'
'-x+1/2, y+1/2, z'

loop_
_atom_site_label
_atom_site_type_symbol
_atom_site_fract_x
_atom_site_fract_y
_atom_site_fract_z
_atom_site_U_iso_or_equiv
_atom_site_adp_type
_atom_site_occupancy
_atom_site_symmetry_multiplicity
_atom_site_calc_flag
_atom_site_refinement_flags
_atom_site_disorder_assembly
_atom_site_disorder_group
La1 La 0.5000 0.10624(2) 0.2500 0.0069(2) Uani 1 4 d S . .
La2 La 0.0000 0.10629(2) -0.2500 0.0071(2) Uani 1 4 d S . .
Zn1 Zn 0.5000 0.16158(5) -0.2500 0.0116(3) Uani 1 4 d S . .
Ge1 Ge 0.21455(11) 0.20207(2) 0.03557(11) 0.0118(2) Uani 1 1 d . . .
Zn2 Zn 0.24074(14) 0.0000 0.0000 0.0103(3) Uani 1 2 d S . .
Ge2 Ge 0.0000 0.06641(5) 0.2500 0.0089(3) Uani 1 4 d S . .
Ge3 Ge 0.5000 0.05951(5) -0.2500 0.0081(3) Uani 1 4 d S . .

loop_
_atom_site_aniso_label
_atom_site_aniso_U_11
_atom_site_aniso_U_22
_atom_site_aniso_U_33
_atom_site_aniso_U_23
_atom_site_aniso_U_13
_atom_site_aniso_U_12
La1 0.0096(4) 0.0048(4) 0.0063(4) 0.000 0.000 0.000
La2 0.0096(4) 0.0051(4) 0.0066(4) 0.000 0.000 0.000
Zn1 0.0139(6) 0.0099(7) 0.0111(7) 0.000 0.000 0.000
Ge1 0.0161(3) 0.0062(4) 0.0131(4) -0.0008(2) -0.0023(2) 0.0007(2)
Zn2 0.0135(5) 0.0073(5) 0.0101(5) 0.0004(3) 0.000 0.000
Ge2 0.0102(5) 0.0104(6) 0.0061(6) 0.000 0.000 0.000
Ge3 0.0106(5) 0.0058(5) 0.0078(6) 0.000 0.000 0.000

loop_
_atom_type_symbol
_atom_type_description
_atom_type_scat_dispersion_real
_atom_type_scat_dispersion_imag
_atom_type_scat_source
Zn Zn 0.2839 1.4301 'International Tables Vol C Tables 4.2.6.8 and 6.1.1.4'
Ge Ge 0.1547 1.8001 'International Tables Vol C Tables 4.2.6.8 and 6.1.1.4'
La La -0.2871 2.4523 'International Tables Vol C Tables 4.2.6.8 and 6.1.1.4'

loop_
_geom_angle_atom_site_label_1
_geom_angle_atom_site_label_2
_geom_angle_atom_site_label_3
_geom_angle
_geom_angle_site_symmetry_1
_geom_angle_site_symmetry_3
_geom_angle_publ_flag
Ge2 La1 Ge2 143.12(5) 1_655 . ?
Ge2 La1 Ge3 83.373(12) 1_655 1_556 ?
Ge2 La1 Ge3 83.373(12) . 1_556 ?
Ge2 La1 Ge3 83.373(12) 1_655 . ?
Ge2 La1 Ge3 83.373(12) . . ?
Ge3 La1 Ge3 137.20(4) 1_556 . ?
Ge2 La1 Ge1 74.45(2) 1_655 3_655 ?
Ge2 La1 Ge1 137.80(2) . 3_655 ?
Ge3 La1 Ge1 84.35(2) 1_556 3_655 ?
Ge3 La1 Ge1 130.08(2) . 3_655 ?
Ge2 La1 Ge1 74.45(2) 1_655 12_655 ?
Ge2 La1 Ge1 137.80(2) . 12_655 ?
Ge3 La1 Ge1 130.08(2) 1_556 12_655 ?
Ge3 La1 Ge1 84.35(2) . 12_655 ?
Ge1 La1 Ge1 46.99(3) 3_655 12_655 ?
Ge2 La1 Ge1 137.79(2) 1_655 10_556 ?
Ge2 La1 Ge1 74.45(2) . 10_556 ?
Ge3 La1 Ge1 84.35(2) 1_556 10_556 ?
Ge3 La1 Ge1 130.08(2) . 10_556 ?
Ge1 La1 Ge1 64.24(3) 3_655 10_556 ?
Ge1 La1 Ge1 83.30(3) 12_655 10_556 ?
Ge2 La1 Ge1 137.79(2) 1_655 . ?
Ge2 La1 Ge1 74.45(2) . . ?
Ge3 La1 Ge1 130.08(2) 1_556 . ?
Ge3 La1 Ge1 84.35(2) . . ?
Ge1 La1 Ge1 83.29(3) 3_655 . ?
Ge1 La1 Ge1 64.24(3) 12_655 . ?
Ge1 La1 Ge1 46.99(3) 10_556 . ?
Ge2 La1 Zn1 97.653(11) 1_655 . ?
Ge2 La1 Zn1 97.653(11) . . ?
Ge3 La1 Zn1 176.50(3) 1_556 . ?
Ge3 La1 Zn1 46.30(3) . . ?
Ge1 La1 Zn1 92.69(2) 3_655 . ?
Ge1 La1 Zn1 47.45(2) 12_655 . ?
Ge1 La1 Zn1 92.69(2) 10_556 . ?
Ge1 La1 Zn1 47.45(2) . . ?
Ge2 La1 Zn1 97.653(11) 1_655 1_556 ?
Ge2 La1 Zn1 97.653(11) . 1_556 ?
Ge3 La1 Zn1 46.30(3) 1_556 1_556 ?
Ge3 La1 Zn1 176.50(3) . 1_556 ?
Ge1 La1 Zn1 47.45(2) 3_655 1_556 ?
Ge1 La1 Zn1 92.69(2) 12_655 1_556 ?
Ge1 La1 Zn1 47.45(2) 10_556 1_556 ?
Ge1 La1 Zn1 92.69(2) . 1_556 ?
Zn1 La1 Zn1 130.20(4) . 1_556 ?
Ge2 La1 Zn2 100.61(3) 1_655 10_556 ?
Ge2 La1 Zn2 47.48(2) . 10_556 ?
Ge3 La1 Zn2 46.388(17) 1_556 10_556 ?
Ge3 La1 Zn2 97.03(2) . 10_556 ?
Ge1 La1 Zn2 130.389(15) 3_655 10_556 ?
Ge1 La1 Zn2 174.722(18) 12_655 10_556 ?
Ge1 La1 Zn2 99.558(18) 10_556 10_556 ?
Ge1 La1 Zn2 120.92(2) . 10_556 ?
Zn1 La1 Zn2 136.299(18) . 10_556 ?
Zn1 La1 Zn2 86.08(2) 1_556 10_556 ?
Ge2 La1 Zn2 47.48(2) 1_655 9_655 ?
Ge2 La1 Zn2 100.61(3) . 9_655 ?
Ge3 La1 Zn2 97.04(2) 1_556 9_655 ?
Ge3 La1 Zn2 46.387(17) . 9_655 ?
Ge1 La1 Zn2 120.92(2) 3_655 9_655 ?
Ge1 La1 Zn2 99.558(18) 12_655 9_655 ?
Ge1 La1 Zn2 174.722(18) 10_556 9_655 ?
Ge1 La1 Zn2 130.389(15) . 9_655 ?
Zn1 La1 Zn2 86.08(2) . 9_655 ?
Zn1 La1 Zn2 136.299(18) 1_556 9_655 ?
Zn2 La1 Zn2 77.95(2) 10_556 9_655 ?
Ge2 La2 Ge2 143.01(5) 1_554 . ?
Ge2 La2 Ge1 137.79(2) 1_554 12 ?
Ge2 La2 Ge1 74.53(2) . 12 ?
Ge2 La2 Ge1 74.53(2) 1_554 10 ?
Ge2 La2 Ge1 137.79(2) . 10 ?
Ge1 La2 Ge1 83.32(3) 12 10 ?
Ge2 La2 Ge1 74.53(2) 1_554 3_554 ?
Ge2 La2 Ge1 137.79(2) . 3_554 ?
Ge1 La2 Ge1 64.16(3) 12 3_554 ?
Ge1 La2 Ge1 47.13(3) 10 3_554 ?
Ge2 La2 Ge1 137.79(2) 1_554 . ?
Ge2 La2 Ge1 74.53(2) . . ?
Ge1 La2 Ge1 47.13(3) 12 . ?
Ge1 La2 Ge1 64.16(3) 10 . ?
Ge1 La2 Ge1 83.32(3) 3_554 . ?
Ge2 La2 Ge3 83.358(12) 1_554 1_455 ?
Ge2 La2 Ge3 83.358(12) . 1_455 ?
Ge1 La2 Ge3 84.27(2) 12 1_455 ?
Ge1 La2 Ge3 130.14(2) 10 1_455 ?
Ge1 La2 Ge3 84.27(2) 3_554 1_455 ?
Ge1 La2 Ge3 130.14(2) . 1_455 ?
Ge2 La2 Ge3 83.358(12) 1_554 . ?
Ge2 La2 Ge3 83.358(12) . . ?
Ge1 La2 Ge3 130.14(2) 12 . ?
Ge1 La2 Ge3 84.27(2) 10 . ?
Ge1 La2 Ge3 130.14(2) 3_554 . ?
Ge1 La2 Ge3 84.27(2) . . ?
Ge3 La2 Ge3 137.23(4) 1_455 . ?
Ge2 La2 Zn1 97.657(11) 1_554 . ?
Ge2 La2 Zn1 97.657(11) . . ?
Ge1 La2 Zn1 92.81(2) 12 . ?
Ge1 La2 Zn1 47.42(2) 10 . ?
Ge1 La2 Zn1 92.81(2) 3_554 . ?
Ge1 La2 Zn1 47.42(2) . . ?
Ge3 La2 Zn1 176.55(3) 1_455 . ?
Ge3 La2 Zn1 46.22(3) . . ?
Ge2 La2 Zn1 97.657(11) 1_554 1_455 ?
Ge2 La2 Zn1 97.657(11) . 1_455 ?
Ge1 La2 Zn1 47.42(2) 12 1_455 ?
Ge1 La2 Zn1 92.81(2) 10 1_455 ?
Ge1 La2 Zn1 47.42(2) 3_554 1_455 ?
Ge1 La2 Zn1 92.81(2) . 1_455 ?
Ge3 La2 Zn1 46.22(3) 1_455 1_455 ?
Ge3 La2 Zn1 176.55(3) . 1_455 ?
Zn1 La2 Zn1 130.32(4) . 1_455 ?
Ge2 La2 Zn2 99.75(2) 1_554 . ?
Ge2 La2 Zn2 47.954(19) . . ?
Ge1 La2 Zn2 121.665(16) 12 . ?
Ge1 La2 Zn2 130.81(2) 10 . ?
Ge1 La2 Zn2 174.171(15) 3_554 . ?
Ge1 La2 Zn2 100.589(17) . . ?
Ge3 La2 Zn2 96.30(3) 1_455 . ?
Ge3 La2 Zn2 46.76(2) . . ?
Zn1 La2 Zn2 86.79(2) . . ?
Zn1 La2 Zn2 135.94(2) 1_455 . ?
Ge2 La2 Zn2 47.955(19) 1_554 2_554 ?
Ge2 La2 Zn2 99.75(2) . 2_554 ?
Ge1 La2 Zn2 130.81(2) 12 2_554 ?
Ge1 La2 Zn2 121.665(16) 10 2_554 ?
Ge1 La2 Zn2 100.587(17) 3_554 2_554 ?
Ge1 La2 Zn2 174.172(15) . 2_554 ?
Ge3 La2 Zn2 46.76(2) 1_455 2_554 ?
Ge3 La2 Zn2 96.30(3) . 2_554 ?
Zn1 La2 Zn2 135.94(2) . 2_554 ?
Zn1 La2 Zn2 86.79(2) 1_455 2_554 ?
Zn2 La2 Zn2 75.86(2) . 2_554 ?
Ge3 Zn1 Ge1 112.79(3) . 12_655 ?
Ge3 Zn1 Ge1 112.79(3) . 10 ?
Ge1 Zn1 Ge1 134.41(6) 12_655 10 ?
Ge3 Zn1 Ge1 112.79(3) . 3_654 ?
Ge1 Zn1 Ge1 81.29(4) 12_655 3_654 ?
Ge1 Zn1 Ge1 81.44(3) 10 3_654 ?
Ge3 Zn1 Ge1 112.80(3) . . ?
Ge1 Zn1 Ge1 81.44(4) 12_655 . ?
Ge1 Zn1 Ge1 81.29(4) 10 . ?
Ge1 Zn1 Ge1 134.41(6) 3_654 . ?
Ge3 Zn1 La1 65.10(2) . 1_554 ?
Ge1 Zn1 La1 138.935(15) 12_655 1_554 ?
Ge1 Zn1 La1 64.675(18) 10 1_554 ?
Ge1 Zn1 La1 64.675(18) 3_654 1_554 ?
Ge1 Zn1 La1 138.935(15) . 1_554 ?
Ge3 Zn1 La1 65.10(2) . . ?
Ge1 Zn1 La1 64.676(18) 12_655 . ?
Ge1 Zn1 La1 138.935(15) 10 . ?
Ge1 Zn1 La1 138.935(15) 3_654 . ?
Ge1 Zn1 La1 64.677(18) . . ?
La1 Zn1 La1 130.20(4) 1_554 . ?
Ge3 Zn1 La2 65.16(2) . 1_655 ?
Ge1 Zn1 La2 64.577(18) 12_655 1_655 ?
Ge1 Zn1 La2 139.004(15) 10 1_655 ?
Ge1 Zn1 La2 64.577(18) 3_654 1_655 ?
Ge1 Zn1 La2 139.004(15) . 1_655 ?
La1 Zn1 La2 79.815(16) 1_554 1_655 ?
La1 Zn1 La2 79.814(16) . 1_655 ?
Ge3 Zn1 La2 65.16(2) . . ?
Ge1 Zn1 La2 139.004(15) 12_655 . ?
Ge1 Zn1 La2 64.578(18) 10 . ?
Ge1 Zn1 La2 139.004(15) 3_654 . ?
Ge1 Zn1 La2 64.579(17) . . ?
La1 Zn1 La2 79.814(16) 1_554 . ?
La1 Zn1 La2 79.813(16) . . ?
La2 Zn1 La2 130.33(4) 1_655 . ?
Ge1 Ge1 Ge1 99.89(3) 13 10_556 ?
Ge1 Ge1 Ge1 99.87(3) 13 12 ?
Ge1 Ge1 Ge1 90.0 10_556 12 ?
Ge1 Ge1 Zn1 98.76(5) 13 . ?
Ge1 Ge1 Zn1 130.646(18) 10_556 . ?
Ge1 Ge1 Zn1 130.719(18) 12 . ?
Ge1 Ge1 La2 134.60(4) 13 . ?
Ge1 Ge1 La2 122.077(14) 10_556 . ?
Ge1 Ge1 La2 66.436(13) 12 . ?
Zn1 Ge1 La2 68.00(3) . . ?
Ge1 Ge1 La1 134.61(4) 13 . ?
Ge1 Ge1 La1 66.505(13) 10_556 . ?
Ge1 Ge1 La1 122.118(14) 12 . ?
Zn1 Ge1 La1 67.87(3) . . ?
La2 Ge1 La1 82.299(19) . . ?
Ge3 Zn2 Ge3 107.35(4) . 9_655 ?
Ge3 Zn2 Ge2 106.55(3) . . ?
Ge3 Zn2 Ge2 110.908(19) 9_655 . ?
Ge3 Zn2 Ge2 110.907(19) . 9 ?
Ge3 Zn2 Ge2 106.55(3) 9_655 9 ?
Ge2 Zn2 Ge2 114.40(4) . 9 ?
Ge3 Zn2 Zn2 126.325(19) . 9 ?
Ge3 Zn2 Zn2 126.325(19) 9_655 9 ?
Ge2 Zn2 Zn2 57.20(2) . 9 ?
Ge2 Zn2 Zn2 57.20(2) 9 9 ?
Ge3 Zn2 Zn2 124.760(14) . 10_556 ?
Ge3 Zn2 Zn2 55.240(14) 9_655 10_556 ?
Ge2 Zn2 Zn2 55.843(14) . 10_556 ?
Ge2 Zn2 Zn2 124.158(14) 9 10_556 ?
Zn2 Zn2 Zn2 90.0 9 10_556 ?
Ge3 Zn2 Zn2 55.239(14) . 10 ?
Ge3 Zn2 Zn2 124.760(14) 9_655 10 ?
Ge2 Zn2 Zn2 124.158(14) . 10 ?
Ge2 Zn2 Zn2 55.843(14) 9 10 ?
Zn2 Zn2 Zn2 90.0 9 10 ?
Zn2 Zn2 Zn2 180.0 10_556 10 ?
Ge3 Zn2 Zn2 53.675(19) . 9_655 ?
Ge3 Zn2 Zn2 53.675(19) 9_655 9_655 ?
Ge2 Zn2 Zn2 122.80(2) . 9_655 ?
Ge2 Zn2 Zn2 122.80(2) 9 9_655 ?
Zn2 Zn2 Zn2 180.0 9 9_655 ?
Zn2 Zn2 Zn2 90.0 10_556 9_655 ?
Zn2 Zn2 Zn2 90.0 10 9_655 ?
Ge3 Zn2 La2 63.359(18) . . ?
Ge3 Zn2 La2 162.56(3) 9_655 . ?
Ge2 Zn2 La2 61.56(2) . . ?
Ge2 Zn2 La2 90.79(3) 9 . ?
Zn2 Zn2 La2 64.736(15) 9 . ?
Zn2 Zn2 La2 116.255(7) 10_556 . ?
Zn2 Zn2 La2 63.745(7) 10 . ?
Zn2 Zn2 La2 115.264(15) 9_655 . ?
Ge3 Zn2 La2 162.56(3) . 9 ?
Ge3 Zn2 La2 63.358(18) 9_655 9 ?
Ge2 Zn2 La2 90.80(3) . 9 ?
Ge2 Zn2 La2 61.56(2) 9 9 ?
Zn2 Zn2 La2 64.737(15) 9 9 ?
Zn2 Zn2 La2 63.746(6) 10_556 9 ?
Zn2 Zn2 La2 116.254(6) 10 9 ?
Zn2 Zn2 La2 115.263(15) 9_655 9 ?
La2 Zn2 La2 129.47(3) . 9 ?
Ge3 Zn2 La1 62.46(2) . . ?
Ge3 Zn2 La1 85.72(3) 9_655 . ?
Ge2 Zn2 La1 60.941(17) . . ?
Ge2 Zn2 La1 167.61(3) 9 . ?
Zn2 Zn2 La1 116.949(14) 9 . ?
Zn2 Zn2 La1 64.138(7) 10_556 . ?
Zn2 Zn2 La1 115.861(7) 10 . ?
Zn2 Zn2 La1 63.051(14) 9_655 . ?
La2 Zn2 La1 76.891(14) . . ?
La2 Zn2 La1 127.855(10) 9 . ?
Ge3 Zn2 La1 85.72(3) . 9_655 ?
Ge3 Zn2 La1 62.46(2) 9_655 9_655 ?
Ge2 Zn2 La1 167.61(3) . 9_655 ?
Ge2 Zn2 La1 60.940(17) 9 9_655 ?
Zn2 Zn2 La1 116.949(14) 9 9_655 ?
Zn2 Zn2 La1 115.861(7) 10_556 9_655 ?
Zn2 Zn2 La1 64.139(7) 10 9_655 ?
Zn2 Zn2 La1 63.051(14) 9_655 9_655 ?
La2 Zn2 La1 127.854(10) . 9_655 ?
La2 Zn2 La1 76.889(13) 9 9_655 ?
La1 Zn2 La1 126.10(3) . 9_655 ?
Zn2 Ge2 Zn2 65.60(4) . 9 ?
Zn2 Ge2 Zn2 68.32(3) . 10_556 ?
Zn2 Ge2 Zn2 102.55(5) 9 10_556 ?
Zn2 Ge2 Zn2 102.55(5) . 2 ?
Zn2 Ge2 Zn2 68.31(3) 9 2 ?
Zn2 Ge2 Zn2 65.60(4) 10_556 2 ?
Zn2 Ge2 La2 70.485(12) . . ?
Zn2 Ge2 La2 70.485(12) 9 . ?
Zn2 Ge2 La2 136.96(2) 10_556 . ?
Zn2 Ge2 La2 136.96(2) 2 . ?
Zn2 Ge2 La2 136.96(2) . 1_556 ?
Zn2 Ge2 La2 136.96(2) 9 1_556 ?
Zn2 Ge2 La2 70.487(13) 10_556 1_556 ?
Zn2 Ge2 La2 70.487(12) 2 1_556 ?
La2 Ge2 La2 143.01(5) . 1_556 ?
Zn2 Ge2 La1 71.577(19) . . ?
Zn2 Ge2 La1 135.38(2) 9 . ?
Zn2 Ge2 La1 71.577(19) 10_556 . ?
Zn2 Ge2 La1 135.38(2) 2 . ?
La2 Ge2 La1 84.242(14) . . ?
La2 Ge2 La1 84.241(14) 1_556 . ?
Zn2 Ge2 La1 135.38(2) . 1_455 ?
Zn2 Ge2 La1 71.578(19) 9 1_455 ?
Zn2 Ge2 La1 135.38(2) 10_556 1_455 ?
Zn2 Ge2 La1 71.578(19) 2 1_455 ?
La2 Ge2 La1 84.241(14) . 1_455 ?
La2 Ge2 La1 84.241(14) 1_556 1_455 ?
La1 Ge2 La1 143.12(5) . 1_455 ?
Zn1 Ge3 Zn2 124.70(2) . 10 ?
Zn1 Ge3 Zn2 124.70(2) . 2_654 ?
Zn2 Ge3 Zn2 72.65(4) 10 2_654 ?
Zn1 Ge3 Zn2 124.70(2) . 9_655 ?
Zn2 Ge3 Zn2 110.61(5) 10 9_655 ?
Zn2 Ge3 Zn2 69.52(3) 2_654 9_655 ?
Zn1 Ge3 Zn2 124.70(2) . . ?
Zn2 Ge3 Zn2 69.52(3) 10 . ?
Zn2 Ge3 Zn2 110.61(5) 2_654 . ?
Zn2 Ge3 Zn2 72.65(4) 9_655 . ?
Zn1 Ge3 La1 68.60(2) . . ?
Zn2 Ge3 La1 137.607(18) 10 . ?
Zn2 Ge3 La1 137.607(18) 2_654 . ?
Zn2 Ge3 La1 71.147(11) 9_655 . ?
Zn2 Ge3 La1 71.148(12) . . ?
Zn1 Ge3 La1 68.60(2) . 1_554 ?
Zn2 Ge3 La1 71.148(12) 10 1_554 ?
Zn2 Ge3 La1 71.148(12) 2_654 1_554 ?
Zn2 Ge3 La1 137.608(18) 9_655 1_554 ?
Zn2 Ge3 La1 137.608(18) . 1_554 ?
La1 Ge3 La1 137.20(4) . 1_554 ?
Zn1 Ge3 La2 68.61(2) . . ?
Zn2 Ge3 La2 69.879(18) 10 . ?
Zn2 Ge3 La2 139.39(2) 2_654 . ?
Zn2 Ge3 La2 139.39(2) 9_655 . ?
Zn2 Ge3 La2 69.878(18) . . ?
La1 Ge3 La2 82.354(14) . . ?
La1 Ge3 La2 82.354(14) 1_554 . ?
Zn1 Ge3 La2 68.61(2) . 1_655 ?
Zn2 Ge3 La2 139.39(2) 10 1_655 ?
Zn2 Ge3 La2 69.880(18) 2_654 1_655 ?
Zn2 Ge3 La2 69.880(18) 9_655 1_655 ?
Zn2 Ge3 La2 139.39(2) . 1_655 ?
La1 Ge3 La2 82.354(14) . 1_655 ?
La1 Ge3 La2 82.353(14) 1_554 1_655 ?
La2 Ge3 La2 137.23(4) . 1_655 ?

loop_
_geom_bond_atom_site_label_1
_geom_bond_atom_site_label_2
_geom_bond_distance
_geom_bond_site_symmetry_2
_geom_bond_publ_flag
La1 Ge2 3.1461(6) 1_655 ?
La1 Ge2 3.1461(6) . ?
La1 Ge3 3.1995(6) 1_556 ?
La1 Ge3 3.1995(6) . ?
La1 Ge1 3.2047(8) 3_655 ?
La1 Ge1 3.2047(8) 12_655 ?
La1 Ge1 3.2047(8) 10_556 ?
La1 Ge1 3.2047(8) . ?
La1 Zn1 3.2842(7) . ?
La1 Zn1 3.2842(7) 1_556 ?
La1 Zn2 3.4147(7) 10_556 ?
La1 Zn2 3.4147(7) 9_655 ?
La2 Ge2 3.1412(6) 1_554 ?
La2 Ge2 3.1412(6) . ?
La2 Ge1 3.2036(8) 12 ?
La2 Ge1 3.2036(8) 10 ?
La2 Ge1 3.2036(8) 3_554 ?
La2 Ge1 3.2036(8) . ?
La2 Ge3 3.2052(6) 1_455 ?
La2 Ge3 3.2052(6) . ?
La2 Zn1 3.2888(7) . ?
La2 Zn1 3.2888(7) 1_455 ?
La2 Zn2 3.3671(7) . ?
La2 Zn2 3.3671(7) 2_554 ?
Zn1 Ge3 2.5502(18) . ?
Zn1 Ge1 2.6119(9) 12_655 ?
Zn1 Ge1 2.6119(9) 10 ?
Zn1 Ge1 2.6119(9) 3_654 ?
Zn1 Ge1 2.6119(9) . ?
Zn1 La1 3.2842(7) 1_554 ?
Zn1 La2 3.2887(7) 1_655 ?
Ge1 Ge1 2.4689(13) 13 ?
Ge1 Ge1 2.5551(14) 10_556 ?
Ge1 Ge1 2.5613(14) 12 ?
Zn2 Ge3 2.6125(9) . ?
Zn2 Ge3 2.6125(9) 9_655 ?
Zn2 Ge2 2.6528(9) . ?
Zn2 Ge2 2.6528(9) 9 ?
Zn2 Zn2 2.8740(18) 9 ?
Zn2 Zn2 2.9790(5) 10_556 ?
Zn2 Zn2 2.9790(5) 10 ?
Zn2 Zn2 3.0951(18) 9_655 ?
Zn2 La2 3.3671(7) 9 ?
Zn2 La1 3.4147(7) 9_655 ?
Ge2 Zn2 2.6528(9) 9 ?
Ge2 Zn2 2.6528(9) 10_556 ?
Ge2 Zn2 2.6528(9) 2 ?
Ge2 La2 3.1412(6) 1_556 ?
Ge2 La1 3.1461(6) 1_455 ?
Ge3 Zn2 2.6124(9) 10 ?
Ge3 Zn2 2.6124(9) 2_654 ?
Ge3 Zn2 2.6124(9) 9_655 ?
Ge3 La1 3.1996(6) 1_554 ?
Ge3 La2 3.2053(6) 1_655 ?
